data_8104834
loop_
_publ_author_name
'Ting, Huang'
'Jin-Zhu, Chen'
'Xu-Liang, Nie'
'Jing, Chen'
'Wan-Ming, Xiong'

_publ_section_title
;
 Crystal structure of
 3,3&#x2032;-(1,2-phenylene-bis(methylene))bis(1-vinyl- 1H-imidazol-3-ium)
 bis(hexafluoro phosphate)(V), C18H20F12N4P2
;
_journal_issue 2
_journal_name_full 'Zeitschrift f\"ur Kristallographie - New Crystal Structures'
_journal_page_first 369
_journal_page_last 371
_journal_paper_doi 10.1515/ncrs-2020-0555
_journal_volume 236
_journal_year 2021
_chemical_formula_sum 'C18 H20 F12 N4 P2'
_chemical_formula_weight 582.32
_chemical_name_systematic
;3,3'-(1,2-phenylenebis(methylene))bis(1-vinyl-
1H-imidazol-3-ium) bis(hexafluoro phosphate)(V)
;
_space_group_crystal_system monoclinic
_space_group_IT_number 14
_space_group_name_Hall '-P 2yn'
_space_group_name_H-M_alt 'P 1 21/n 1'
_atom_sites_solution_hydrogens geom
_cell_angle_alpha 90
_cell_angle_beta 103.4730(10)
_cell_angle_gamma 90
_cell_formula_units_Z 4
_cell_length_a 8.3185(9)
_cell_length_b 21.883(2)
_cell_length_c 13.4345(15)
_cell_measurement_reflns_used 4627
_cell_measurement_temperature 296(2)
_cell_measurement_theta_max 22.38
_cell_measurement_theta_min 2.43
_cell_volume 2378.2(4)
_computing_cell_refinement 'APEX2, SAINT and SADABS [1]'
_computing_data_collection 'APEX2, SAINT and SADABS [1]'
_computing_data_reduction 'APEX2, SAINT and SADABS [1]'
_computing_molecular_graphics 'Diamond 4.0 [4]'
_computing_publication_material 'SHELXL-2014/7 (Sheldrick, 2014) [2,3]'
_computing_structure_refinement 'SHELXL-2014/7 (Sheldrick, 2014) [2,3]'
_computing_structure_solution 'SHELXL-2014/7 (Sheldrick, 2014) [2,3]'
_diffrn_ambient_temperature 296(2)
_diffrn_measured_fraction_theta_full 1.000
_diffrn_measured_fraction_theta_max 1.000
_diffrn_measurement_device_type 'Bruker APEX-II CCD'
_diffrn_measurement_method '\f and \w scans'
_diffrn_radiation_monochromator graphite
_diffrn_radiation_source 'sealed tube'
_diffrn_radiation_type MoK\a
_diffrn_radiation_wavelength 0.71073
_diffrn_reflns_av_R_equivalents 0.0338
_diffrn_reflns_av_unetI/netI 0.0274
_diffrn_reflns_Laue_measured_fraction_full 1.000
_diffrn_reflns_Laue_measured_fraction_max 1.000
_diffrn_reflns_limit_h_max 10
_diffrn_reflns_limit_h_min -10
_diffrn_reflns_limit_k_max 26
_diffrn_reflns_limit_k_min -26
_diffrn_reflns_limit_l_max 16
_diffrn_reflns_limit_l_min -16
_diffrn_reflns_number 18161
_diffrn_reflns_point_group_measured_fraction_full 1.000
_diffrn_reflns_point_group_measured_fraction_max 1.000
_diffrn_reflns_theta_full 25.242
_diffrn_reflns_theta_max 25.497
_diffrn_reflns_theta_min 2.428
_exptl_absorpt_coefficient_mu 0.292
_exptl_crystal_colour COLORLESS
_exptl_crystal_density_diffrn 1.626
_exptl_crystal_description BLOCK
_exptl_crystal_F_000 1176
_exptl_crystal_size_max 0.200
_exptl_crystal_size_mid 0.150
_exptl_crystal_size_min 0.130
_refine_diff_density_max 0.274
_refine_diff_density_min -0.257
_refine_diff_density_rms 0.037
_refine_ls_abs_structure_details
;
 Flack x determined using 1462 quotients [(I+)-(I-)]/[(I+)+(I-)]
 (Parsons, Flack and Wagner, Acta Crystallogr. B69 (2013) 249-259).
;
_refine_ls_extinction_coef 0.0016(5)
_refine_ls_extinction_expression Fc^*^=kFc[1+0.001xFc^2^\l^3^/sin(2\q)]^-1/4^
_refine_ls_extinction_method 'SHELXL-2014/7 (Sheldrick 2014'
_refine_ls_goodness_of_fit_ref 1.022
_refine_ls_hydrogen_treatment constr
_refine_ls_matrix_type full
_refine_ls_number_parameters 455
_refine_ls_number_reflns 4415
_refine_ls_number_restraints 14
_refine_ls_restrained_S_all 1.039
_refine_ls_R_factor_all 0.0730
_refine_ls_R_factor_gt 0.0470
_refine_ls_shift/su_max 0.003
_refine_ls_shift/su_mean 0.000
_refine_ls_structure_factor_coef Fsqd
_refine_ls_weighting_details 'w=1/[\s^2^(Fo^2^)+(0.0574P)^2^+1.0088P] where P=(Fo^2^+2Fc^2^)/3'
_refine_ls_weighting_scheme calc
_refine_ls_wR_factor_gt 0.1146
_refine_ls_wR_factor_ref 0.1305
_reflns_Friedel_coverage 0.000
_reflns_Friedel_fraction_full .
_reflns_Friedel_fraction_max .
_reflns_number_gt 3052
_reflns_number_total 4415
_reflns_threshold_expression 'I > 2\s(I)'
_cod_data_source_file suppl_j_ncrs-2020-0555_suppl.cif
_cod_data_source_block 4082_0m
_cod_original_cell_volume 2378.3(5)
_cod_original_sg_symbol_H-M 'P 21/n'
_cod_database_code 8104834
_shelx_space_group_comment
;
The symmetry employed for this shelxl refinement is uniquely defined
by the following loop, which should always be used as a source of
symmetry information in preference to the above space-group names.
They are only intended as comments.
;
_shelx_estimated_absorpt_t_min 0.944
_shelx_estimated_absorpt_t_max 0.963

loop_
_space_group_symop_operation_xyz
'x, y, z'
'-x+1/2, y+1/2, -z+1/2'
'-x, -y, -z'
'x-1/2, -y-1/2, z-1/2'

loop_
_atom_site_label
_atom_site_type_symbol
_atom_site_fract_x
_atom_site_fract_y
_atom_site_fract_z
_atom_site_U_iso_or_equiv
_atom_site_adp_type
_atom_site_occupancy
_atom_site_site_symmetry_order
_atom_site_calc_flag
_atom_site_refinement_flags_posn
_atom_site_refinement_flags_adp
_atom_site_refinement_flags_occupancy
_atom_site_disorder_assembly
_atom_site_disorder_group
C1 C 0.4763(5) 1.18599(15) 0.7142(3) 0.0979(11) Uani 1 1 d . . . A 2
H1A H 0.5396 1.1783 0.7797 0.118 Uiso 1 1 calc R U . A 2
H1B H 0.4658 1.2257 0.6888 0.118 Uiso 1 1 calc R U . A 2
C2 C 0.4047(4) 1.14248(14) 0.6595(3) 0.0761(8) Uani 1 1 d . . . A 2
H2 H 0.3424 1.1517 0.5943 0.091 Uiso 1 1 calc R U . A 2
C3 C 0.3557(3) 1.03284(13) 0.63230(19) 0.0590(7) Uani 1 1 d . . . B 2
H3 H 0.3090 1.0347 0.5624 0.071 Uiso 1 1 calc R U . B 2
C4 C 0.4709(3) 1.05921(12) 0.78921(19) 0.0592(6) Uani 1 1 d . . . C 2
H4 H 0.5177 1.0827 0.8463 0.071 Uiso 1 1 calc R U . C 2
C5 C 0.4476(3) 0.99907(12) 0.78741(18) 0.0582(6) Uani 1 1 d . . . C 2
H5 H 0.4753 0.9727 0.8431 0.070 Uiso 1 1 calc R U . C 2
C6 C 0.3380(3) 0.92022(11) 0.6526(2) 0.0582(6) Uani 1 1 d . . . D 2
H6A H 0.2606 0.9212 0.5864 0.070 Uiso 1 1 calc R U . D 2
H6B H 0.2853 0.8990 0.6999 0.070 Uiso 1 1 calc R U . D 2
C7 C 0.4908(3) 0.88509(11) 0.64350(17) 0.0508(6) Uani 1 1 d . . . D 2
C8 C 0.6405(3) 0.91448(12) 0.64981(19) 0.0579(6) Uani 1 1 d . . . D 2
H8 H 0.6469 0.9565 0.6599 0.069 Uiso 1 1 calc R U . D 2
C9 C 0.7798(3) 0.88285(13) 0.6414(2) 0.0651(7) Uani 1 1 d . . . D 2
H9 H 0.8790 0.9034 0.6459 0.078 Uiso 1 1 calc R U . D 2
C10 C 0.7716(4) 0.82093(13) 0.6266(2) 0.0708(8) Uani 1 1 d . . . D 2
H10 H 0.8651 0.7991 0.6212 0.085 Uiso 1 1 calc R U . D 2
C11 C 0.6235(4) 0.79127(12) 0.6197(2) 0.0693(8) Uani 1 1 d . . . D 2
H11 H 0.6181 0.7492 0.6096 0.083 Uiso 1 1 calc R U . D 2
C12 C 0.4829(3) 0.82245(12) 0.62748(19) 0.0582(6) Uani 1 1 d . . . D 2
C13 C 0.3210(4) 0.78849(13) 0.6203(3) 0.0797(9) Uani 1 1 d . . . D 2
H13A H 0.3139 0.7755 0.6882 0.096 Uiso 1 1 calc R U . D 2
H13B H 0.2293 0.8159 0.5940 0.096 Uiso 1 1 calc R U . D 2
C14 C 0.3294(3) 0.67763(13) 0.5819(2) 0.0663(7) Uani 1 1 d . . . E 2
H14 H 0.3528 0.6636 0.6491 0.080 Uiso 1 1 calc R U . E 2
C15 C 0.2761(4) 0.73690(13) 0.4491(2) 0.0693(7) Uani 1 1 d . . . F 2
H15 H 0.2561 0.7717 0.4083 0.083 Uiso 1 1 calc R U . F 2
C16 C 0.2795(4) 0.67949(15) 0.4170(2) 0.0733(8) Uani 1 1 d . . . F 2
H16 H 0.2621 0.6668 0.3493 0.088 Uiso 1 1 calc R U . F 2
C17 C 0.3244(6) 0.5773(2) 0.5097(4) 0.0722(14) Uani 0.810(10) 1 d D . P E 1
H17 H 0.3266 0.5596 0.5730 0.087 Uiso 0.810(10) 1 calc R U P E 1
C18 C 0.3318(6) 0.5427(3) 0.4348(4) 0.0873(18) Uani 0.810(10) 1 d D . P E 1
H18A H 0.3298 0.5596 0.3710 0.105 Uiso 0.810(10) 1 calc R U P E 1
H18B H 0.3393 0.5006 0.4438 0.105 Uiso 0.810(10) 1 calc R U P E 1
C19 C 0.332(3) 0.5859(7) 0.4476(18) 0.080(7) Uani 0.190(10) 1 d D . P E 2
H19 H 0.3595 0.5821 0.3847 0.096 Uiso 0.190(10) 1 calc R U P E 2
C20 C 0.304(3) 0.5424(10) 0.5032(18) 0.086(7) Uani 0.190(10) 1 d D . P E 2
H20A H 0.2768 0.5507 0.5652 0.103 Uiso 0.190(10) 1 calc R U P E 2
H20B H 0.3101 0.5022 0.4821 0.103 Uiso 0.190(10) 1 calc R U P E 2
N1 N 0.4133(2) 1.08000(9) 0.69139(15) 0.0544(5) Uani 1 1 d . . . . .
N2 N 0.3753(2) 0.98288(9) 0.68843(14) 0.0525(5) Uani 1 1 d . . . . .
N3 N 0.3077(3) 0.73505(9) 0.55351(16) 0.0579(5) Uani 1 1 d . . . . .
N4 N 0.3127(3) 0.64320(9) 0.50010(19) 0.0631(6) Uani 1 1 d D . . . .
P1 P 0.90678(9) 0.08208(4) 0.65747(6) 0.0633(2) Uani 1 1 d . . . . .
P2 P 0.29913(10) 0.84651(4) 0.94041(6) 0.0691(3) Uani 1 1 d . . . . .
F1 F 0.3022(16) 0.9144(3) 0.9527(8) 0.126(4) Uani 0.436(12) 1 d . . P G 1
F2 F 0.8909(9) 0.1495(3) 0.7115(4) 0.126(2) Uani 0.640(10) 1 d . . P H 1
F3 F 0.9184(10) 0.0265(3) 0.5948(4) 0.142(3) Uani 0.640(10) 1 d . . P H 1
F4 F 0.8313(10) 0.0582(5) 0.7422(7) 0.125(3) Uani 0.640(10) 1 d . . P H 1
F5 F 0.7291(6) 0.0986(5) 0.5879(3) 0.129(3) Uani 0.640(10) 1 d . . P H 1
F6 F 1.0827(7) 0.0783(4) 0.7256(5) 0.110(3) Uani 0.640(10) 1 d . . P H 1
F7 F 0.1848(13) 0.8394(6) 1.0094(10) 0.133(4) Uani 0.436(12) 1 d . U P G 1
F8 F 0.4255(12) 0.8549(6) 0.8650(9) 0.105(4) Uani 0.436(12) 1 d . . P G 1
F9 F 0.1752(16) 0.7940(5) 0.9278(6) 0.177(4) Uani 0.564(12) 1 d . . P G 2
F10 F 0.4209(12) 0.9020(4) 0.9698(4) 0.138(3) Uani 0.564(12) 1 d . . P G 2
F11 F 0.4231(15) 0.8107(6) 1.0214(8) 0.148(5) Uani 0.564(12) 1 d . . P G 2
F12 F 0.1753(9) 0.8905(5) 0.8669(5) 0.130(3) Uani 0.564(12) 1 d . . P G 2
F13 F 0.4560(14) 0.8351(7) 1.0257(6) 0.114(5) Uani 0.436(12) 1 d . . P G 1
F14 F 0.2214(10) 0.8689(4) 1.0347(5) 0.120(3) Uani 0.564(12) 1 d . . P G 2
F15 F 0.1509(10) 0.8481(6) 0.8427(7) 0.135(3) Uani 0.436(12) 1 d . . P G 1
F16 F 0.3736(14) 0.8291(6) 0.8540(7) 0.151(5) Uani 0.564(12) 1 d . . P G 2
F17 F 0.3058(18) 0.7761(3) 0.9201(9) 0.155(4) Uani 0.436(12) 1 d . . P G 1
F18 F 0.9838(10) 0.1046(5) 0.5689(6) 0.150(3) Uani 0.640(10) 1 d . . P H 1
F19 F 0.9702(17) 0.0133(5) 0.6425(13) 0.145(4) Uani 0.360(10) 1 d . U P H 2
F20 F 0.8443(14) 0.1289(7) 0.7000(16) 0.240(10) Uani 0.360(10) 1 d . . P H 2
F21 F 0.7385(11) 0.0552(5) 0.5951(6) 0.102(3) Uani 0.360(10) 1 d . . P H 2
F22 F 0.928(2) 0.1246(5) 0.5722(11) 0.136(6) Uani 0.360(10) 1 d . . P H 2
F23 F 1.0792(16) 0.0972(8) 0.7206(12) 0.155(7) Uani 0.360(10) 1 d . . P H 2
F24 F 0.875(2) 0.0354(9) 0.7402(13) 0.161(7) Uani 0.360(10) 1 d . . P H 2

loop_
_atom_site_aniso_label
_atom_site_aniso_U_11
_atom_site_aniso_U_22
_atom_site_aniso_U_33
_atom_site_aniso_U_23
_atom_site_aniso_U_13
_atom_site_aniso_U_12
C1 0.113(3) 0.061(2) 0.119(3) 0.017(2) 0.025(2) -0.0002(19)
C2 0.079(2) 0.0691(19) 0.081(2) 0.0218(16) 0.0209(17) 0.0093(16)
C3 0.0577(16) 0.0747(18) 0.0444(13) 0.0051(13) 0.0114(12) 0.0090(13)
C4 0.0672(17) 0.0578(16) 0.0492(14) -0.0002(12) 0.0068(12) 0.0033(13)
C5 0.0685(17) 0.0589(16) 0.0437(14) 0.0030(12) 0.0059(12) 0.0040(13)
C6 0.0525(15) 0.0645(16) 0.0560(15) -0.0119(12) 0.0093(12) -0.0047(12)
C7 0.0541(15) 0.0572(15) 0.0407(12) -0.0054(11) 0.0103(11) -0.0025(12)
C8 0.0599(16) 0.0534(14) 0.0601(15) -0.0057(12) 0.0137(13) -0.0054(12)
C9 0.0529(16) 0.0686(18) 0.0749(18) -0.0074(14) 0.0173(14) -0.0082(13)
C10 0.0595(18) 0.0693(18) 0.085(2) -0.0090(15) 0.0188(15) 0.0061(14)
C11 0.0698(19) 0.0554(15) 0.085(2) -0.0151(14) 0.0223(16) -0.0032(14)
C12 0.0609(17) 0.0593(15) 0.0561(15) -0.0134(12) 0.0173(13) -0.0093(12)
C13 0.078(2) 0.0713(18) 0.098(2) -0.0344(17) 0.0367(18) -0.0248(15)
C14 0.0625(18) 0.0651(18) 0.0653(17) 0.0063(14) 0.0028(14) -0.0099(14)
C15 0.0751(19) 0.0651(18) 0.0647(18) 0.0082(14) 0.0103(15) -0.0038(14)
C16 0.075(2) 0.082(2) 0.0610(18) -0.0163(16) 0.0119(15) -0.0094(16)
C17 0.071(3) 0.053(3) 0.089(3) -0.003(3) 0.011(3) 0.000(2)
C18 0.086(3) 0.064(3) 0.099(4) -0.019(3) -0.005(3) 0.005(2)
C19 0.091(14) 0.071(15) 0.082(15) -0.028(13) 0.025(12) -0.026(11)
C20 0.092(14) 0.044(11) 0.12(2) -0.038(13) 0.024(13) -0.009(10)
N1 0.0545(13) 0.0556(12) 0.0542(12) 0.0068(10) 0.0149(10) 0.0065(10)
N2 0.0530(12) 0.0569(12) 0.0456(11) -0.0010(9) 0.0078(9) 0.0048(9)
N3 0.0598(13) 0.0505(12) 0.0632(13) -0.0040(10) 0.0140(11) -0.0100(10)
N4 0.0540(14) 0.0524(13) 0.0777(16) -0.0065(12) 0.0048(11) -0.0021(10)
P1 0.0534(4) 0.0765(5) 0.0596(4) 0.0016(4) 0.0125(3) -0.0026(4)
P2 0.0620(5) 0.0776(5) 0.0676(5) 0.0042(4) 0.0151(4) -0.0107(4)
F1 0.145(9) 0.066(3) 0.184(8) -0.008(4) 0.071(8) 0.013(4)
F2 0.172(5) 0.077(3) 0.106(3) -0.031(2) -0.013(3) 0.024(3)
F3 0.237(7) 0.086(3) 0.088(3) -0.026(2) 0.010(3) 0.039(3)
F4 0.112(3) 0.186(9) 0.097(3) 0.023(4) 0.063(3) -0.010(4)
F5 0.081(3) 0.225(7) 0.072(2) -0.011(4) -0.0012(19) 0.056(4)
F6 0.056(3) 0.190(6) 0.080(3) 0.007(3) 0.005(2) 0.050(4)
F7 0.101(5) 0.176(8) 0.144(8) 0.064(6) 0.070(5) -0.001(5)
F8 0.076(4) 0.154(7) 0.094(6) 0.047(6) 0.040(4) 0.028(4)
F9 0.181(9) 0.174(7) 0.164(6) -0.037(5) 0.015(6) -0.117(7)
F10 0.133(6) 0.153(6) 0.121(4) 0.027(4) 0.016(4) -0.076(5)
F11 0.144(9) 0.175(8) 0.135(7) 0.089(6) 0.053(6) 0.068(6)
F12 0.091(4) 0.198(8) 0.099(5) 0.044(5) 0.018(4) 0.049(5)
F13 0.068(4) 0.213(14) 0.052(4) -0.030(7) -0.004(3) 0.010(6)
F14 0.108(5) 0.162(6) 0.098(3) -0.030(4) 0.041(3) 0.010(4)
F15 0.087(4) 0.170(9) 0.118(5) 0.009(6) -0.035(3) -0.003(5)
F16 0.157(8) 0.234(12) 0.072(3) -0.021(5) 0.048(4) 0.045(7)
F17 0.163(9) 0.062(3) 0.215(9) -0.017(4) -0.006(8) -0.021(4)
F18 0.096(3) 0.278(10) 0.082(3) 0.053(5) 0.032(2) -0.036(5)
F19 0.155(7) 0.087(5) 0.206(10) 0.004(6) 0.066(7) 0.007(5)
F20 0.090(6) 0.133(9) 0.49(3) -0.180(13) 0.059(9) 0.009(6)
F21 0.060(5) 0.122(7) 0.109(5) 0.024(5) -0.008(3) -0.038(5)
F22 0.218(18) 0.070(5) 0.104(6) 0.026(4) 0.004(9) -0.055(7)
F23 0.095(9) 0.227(13) 0.143(11) -0.114(9) 0.029(7) -0.091(9)
F24 0.229(17) 0.132(10) 0.098(8) 0.034(6) -0.009(9) -0.102(11)

loop_
_atom_type_symbol
_atom_type_description
_atom_type_scat_dispersion_real
_atom_type_scat_dispersion_imag
_atom_type_scat_source
C C 0.0033 0.0016 'International Tables Vol C Tables 4.2.6.8 and 6.1.1.4'
H H 0.0000 0.0000 'International Tables Vol C Tables 4.2.6.8 and 6.1.1.4'
F F 0.0171 0.0103 'International Tables Vol C Tables 4.2.6.8 and 6.1.1.4'
N N 0.0061 0.0033 'International Tables Vol C Tables 4.2.6.8 and 6.1.1.4'
P P 0.1023 0.0942 'International Tables Vol C Tables 4.2.6.8 and 6.1.1.4'

loop_
_geom_angle_atom_site_label_1
_geom_angle_atom_site_label_2
_geom_angle_atom_site_label_3
_geom_angle
_geom_angle_site_symmetry_1
_geom_angle_site_symmetry_3
C2 C1 H1A 120.0 . .
C2 C1 H1B 120.0 . .
H1A C1 H1B 120.0 . .
C1 C2 N1 124.2(3) . .
C1 C2 H2 117.9 . .
N1 C2 H2 117.9 . .
N2 C3 N1 109.0(2) . .
N2 C3 H3 125.5 . .
N1 C3 H3 125.5 . .
C5 C4 N1 107.1(2) . .
C5 C4 H4 126.4 . .
N1 C4 H4 126.4 . .
C4 C5 N2 107.6(2) . .
C4 C5 H5 126.2 . .
N2 C5 H5 126.2 . .
N2 C6 C7 112.6(2) . .
N2 C6 H6A 109.1 . .
C7 C6 H6A 109.1 . .
N2 C6 H6B 109.1 . .
C7 C6 H6B 109.1 . .
H6A C6 H6B 107.8 . .
C8 C7 C12 118.5(2) . .
C8 C7 C6 121.2(2) . .
C12 C7 C6 120.3(2) . .
C9 C8 C7 121.5(2) . .
C9 C8 H8 119.2 . .
C7 C8 H8 119.2 . .
C10 C9 C8 119.7(2) . .
C10 C9 H9 120.2 . .
C8 C9 H9 120.2 . .
C9 C10 C11 119.4(3) . .
C9 C10 H10 120.3 . .
C11 C10 H10 120.3 . .
C10 C11 C12 121.5(3) . .
C10 C11 H11 119.2 . .
C12 C11 H11 119.2 . .
C11 C12 C7 119.4(2) . .
C11 C12 C13 120.5(2) . .
C7 C12 C13 120.1(2) . .
N3 C13 C12 111.6(2) . .
N3 C13 H13A 109.3 . .
C12 C13 H13A 109.3 . .
N3 C13 H13B 109.3 . .
C12 C13 H13B 109.3 . .
H13A C13 H13B 108.0 . .
N4 C14 N3 109.0(2) . .
N4 C14 H14 125.5 . .
N3 C14 H14 125.5 . .
C16 C15 N3 107.0(3) . .
C16 C15 H15 126.5 . .
N3 C15 H15 126.5 . .
C15 C16 N4 107.7(3) . .
C15 C16 H16 126.2 . .
N4 C16 H16 126.2 . .
C18 C17 N4 122.4(6) . .
C18 C17 H17 118.8 . .
N4 C17 H17 118.8 . .
C17 C18 H18A 120.0 . .
C17 C18 H18B 120.0 . .
H18A C18 H18B 120.0 . .
C20 C19 N4 108(2) . .
C20 C19 H19 126.2 . .
N4 C19 H19 126.2 . .
C19 C20 H20A 120.0 . .
C19 C20 H20B 120.0 . .
H20A C20 H20B 120.0 . .
C3 N1 C4 108.3(2) . .
C3 N1 C2 125.5(2) . .
C4 N1 C2 126.0(2) . .
C3 N2 C5 108.0(2) . .
C3 N2 C6 127.0(2) . .
C5 N2 C6 124.9(2) . .
C14 N3 C15 107.9(2) . .
C14 N3 C13 126.9(2) . .
C15 N3 C13 125.1(2) . .
C14 N4 C16 108.5(2) . .
C14 N4 C19 153.1(10) . .
C16 N4 C19 97.5(9) . .
F3 P1 F4 103.6(5) . .
F20 P1 F22 88.7(11) . .
F20 P1 F23 90.3(8) . .
F22 P1 F23 91.6(9) . .
F3 P1 F6 96.5(4) . .
F4 P1 F6 92.1(5) . .
F3 P1 F18 74.7(5) . .
F4 P1 F18 178.2(5) . .
F6 P1 F18 88.2(4) . .
F20 P1 F21 97.4(6) . .
F22 P1 F21 94.2(6) . .
F23 P1 F21 170.5(7) . .
F20 P1 F24 92.9(11) . .
F22 P1 F24 175.9(8) . .
F23 P1 F24 92.2(9) . .
F21 P1 F24 81.9(7) . .
F3 P1 F5 91.6(3) . .
F4 P1 F5 91.7(4) . .
F6 P1 F5 170.0(4) . .
F18 P1 F5 88.3(4) . .
F20 P1 F19 159.1(11) . .
F22 P1 F19 112.2(9) . .
F23 P1 F19 88.8(7) . .
F21 P1 F19 82.0(5) . .
F24 P1 F19 66.3(10) . .
F3 P1 F2 171.8(3) . .
F4 P1 F2 83.6(4) . .
F6 P1 F2 87.1(3) . .
F18 P1 F2 98.1(4) . .
F5 P1 F2 84.1(3) . .
F7 P2 F1 91.9(5) . .
F16 P2 F9 96.5(5) . .
F16 P2 F11 95.1(6) . .
F9 P2 F11 91.1(6) . .
F7 P2 F13 94.2(7) . .
F1 P2 F13 95.1(6) . .
F7 P2 F17 93.4(6) . .
F1 P2 F17 174.7(6) . .
F13 P2 F17 85.0(5) . .
F16 P2 F10 91.9(5) . .
F9 P2 F10 171.3(4) . .
F11 P2 F10 86.0(5) . .
F7 P2 F15 91.8(6) . .
F1 P2 F15 93.4(5) . .
F13 P2 F15 169.4(6) . .
F17 P2 F15 86.0(5) . .
F16 P2 F12 89.9(5) . .
F9 P2 F12 93.7(5) . .
F11 P2 F12 172.6(6) . .
F10 P2 F12 88.5(4) . .
F16 P2 F14 177.2(5) . .
F9 P2 F14 86.1(4) . .
F11 P2 F14 85.7(5) . .
F10 P2 F14 85.5(4) . .
F12 P2 F14 89.1(4) . .
F7 P2 F8 179.5(7) . .
F1 P2 F8 87.7(5) . .
F13 P2 F8 85.6(6) . .
F17 P2 F8 87.0(6) . .
F15 P2 F8 88.5(5) . .
P1 F19 F24 55.6(7) . .
P1 F24 F19 58.1(7) . .

loop_
_geom_bond_atom_site_label_1
_geom_bond_atom_site_label_2
_geom_bond_distance
_geom_bond_site_symmetry_2
C1 C2 1.264(4) .
C1 H1A 0.9300 .
C1 H1B 0.9300 .
C2 N1 1.430(3) .
C2 H2 0.9300 .
C3 N2 1.317(3) .
C3 N1 1.322(3) .
C3 H3 0.9300 .
C4 C5 1.330(3) .
C4 N1 1.368(3) .
C4 H4 0.9300 .
C5 N2 1.372(3) .
C5 H5 0.9300 .
C6 N2 1.462(3) .
C6 C7 1.514(3) .
C6 H6A 0.9700 .
C6 H6B 0.9700 .
C7 C8 1.386(3) .
C7 C12 1.387(3) .
C8 C9 1.377(4) .
C8 H8 0.9300 .
C9 C10 1.369(4) .
C9 H9 0.9300 .
C10 C11 1.376(4) .
C10 H10 0.9300 .
C11 C12 1.379(4) .
C11 H11 0.9300 .
C12 C13 1.522(4) .
C13 N3 1.463(3) .
C13 H13A 0.9700 .
C13 H13B 0.9700 .
C14 N4 1.313(3) .
C14 N3 1.314(3) .
C14 H14 0.9300 .
C15 C16 1.331(4) .
C15 N3 1.366(3) .
C15 H15 0.9300 .
C16 N4 1.345(4) .
C16 H16 0.9300 .
C17 C18 1.271(6) .
C17 N4 1.450(5) .
C17 H17 0.9300 .
C18 H18A 0.9300 .
C18 H18B 0.9300 .
C19 C20 1.263(18) .
C19 N4 1.467(16) .
C19 H19 0.9300 .
C20 H20A 0.9300 .
C20 H20B 0.9300 .
P1 F20 1.336(11) .
P1 F3 1.495(5) .
P1 F4 1.515(7) .
P1 F22 1.517(12) .
P1 F23 1.523(11) .
P1 F6 1.537(5) .
P1 F18 1.557(6) .
P1 F21 1.568(7) .
P1 F24 1.576(15) .
P1 F5 1.595(4) .
P1 F19 1.623(11) .
P1 F2 1.662(5) .
P2 F7 1.483(9) .
P2 F16 1.487(9) .
P2 F1 1.494(6) .
P2 F9 1.527(5) .
P2 F11 1.529(10) .
P2 F13 1.544(10) .
P2 F17 1.568(6) .
P2 F10 1.572(5) .
P2 F15 1.578(8) .
P2 F12 1.578(6) .
P2 F14 1.626(7) .
P2 F8 1.631(10) .
F19 F24 1.75(2) .

loop_
_geom_torsion_atom_site_label_1
_geom_torsion_atom_site_label_2
_geom_torsion_atom_site_label_3
_geom_torsion_atom_site_label_4
_geom_torsion
_geom_torsion_site_symmetry_1
_geom_torsion_site_symmetry_2
_geom_torsion_site_symmetry_3
_geom_torsion_site_symmetry_4
N1 C4 C5 N2 -0.1(3) . . . .
N2 C6 C7 C8 -11.6(3) . . . .
N2 C6 C7 C12 169.1(2) . . . .
C12 C7 C8 C9 -0.6(4) . . . .
C6 C7 C8 C9 -179.9(2) . . . .
C7 C8 C9 C10 0.0(4) . . . .
C8 C9 C10 C11 0.3(4) . . . .
C9 C10 C11 C12 0.0(5) . . . .
C10 C11 C12 C7 -0.6(4) . . . .
C10 C11 C12 C13 -179.6(3) . . . .
C8 C7 C12 C11 0.9(4) . . . .
C6 C7 C12 C11 -179.8(2) . . . .
C8 C7 C12 C13 179.9(2) . . . .
C6 C7 C12 C13 -0.8(4) . . . .
C11 C12 C13 N3 -31.2(4) . . . .
C7 C12 C13 N3 149.8(2) . . . .
N3 C15 C16 N4 0.0(3) . . . .
N2 C3 N1 C4 -0.4(3) . . . .
N2 C3 N1 C2 -176.0(2) . . . .
C5 C4 N1 C3 0.3(3) . . . .
C5 C4 N1 C2 175.9(2) . . . .
C1 C2 N1 C3 -171.9(3) . . . .
C1 C2 N1 C4 13.3(5) . . . .
N1 C3 N2 C5 0.3(3) . . . .
N1 C3 N2 C6 -175.9(2) . . . .
C4 C5 N2 C3 -0.1(3) . . . .
C4 C5 N2 C6 176.2(2) . . . .
C7 C6 N2 C3 100.7(3) . . . .
C7 C6 N2 C5 -74.9(3) . . . .
N4 C14 N3 C15 -0.1(3) . . . .
N4 C14 N3 C13 -177.8(2) . . . .
C16 C15 N3 C14 0.1(3) . . . .
C16 C15 N3 C13 177.9(2) . . . .
C12 C13 N3 C14 103.1(3) . . . .
C12 C13 N3 C15 -74.3(4) . . . .
N3 C14 N4 C16 0.1(3) . . . .
N3 C14 N4 C19 164.2(18) . . . .
C15 C16 N4 C14 0.0(3) . . . .
C15 C16 N4 C19 -172.8(8) . . . .
C20 C19 N4 C14 39(3) . . . .
C20 C19 N4 C16 -156.3(16) . . . .
F20 P1 F19 F24 5(2) . . . .
F22 P1 F19 F24 -175.9(9) . . . .
F23 P1 F19 F24 92.9(10) . . . .
F21 P1 F19 F24 -84.6(8) . . . .
F20 P1 F24 F19 -178.1(8) . . . .
F23 P1 F24 F19 -87.8(8) . . . .
F21 P1 F24 F19 84.8(6) . . . .
